data_4324698
loop_
_publ_author_name
'Vadapalli Chandrasekhar'
'Venkatasubbiah Krishnan'
'Ramachandran Azhakar'
'Tapas Senapati'
'Atanu Dey'
'R. Suriya Narayanan'

_publ_contact_author_address
;Head, Department of Chemistry
Indian Institute of Technology Kanpur
Kanpur 208016
Uttarpradesh
India
;
_publ_contact_author_email vc@iitk.ac.in
_publ_contact_author_fax '+91-512-259 7436'
_publ_contact_author_name 'Prof. V. Chandrasekhar'
_publ_contact_author_phone '+91-512-259 7259'
_publ_section_title
;
 Carbophosphazene-Supported Ligand Systems Containing Pyrazole/Guanidine
 Coordinating Groups
;
_journal_name_full 'Inorganic Chemistry'
_journal_page_first 2568
_journal_page_last 2579
_journal_paper_doi 10.1021/ic102415x
_journal_volume 50
_journal_year 2011
_chemical_formula_moiety 'C22 H32 Cl2 N11 O2 P Pd'
_chemical_formula_sum 'C22 H32 Cl2 N11 O2 P Pd'
_chemical_formula_weight 690.86
_chemical_name_systematic
; 
 ? 
;
_space_group_IT_number 2
_symmetry_cell_setting triclinic
_symmetry_space_group_name_Hall '-P 1'
_symmetry_space_group_name_H-M 'P -1'
_atom_sites_solution_hydrogens geom
_atom_sites_solution_primary direct
_atom_sites_solution_secondary difmap
_audit_creation_method SHELXL-97
_cell_angle_alpha 90.1880(10)
_cell_angle_beta 98.7750(10)
_cell_angle_gamma 113.9800(10)
_cell_formula_units_Z 2
_cell_length_a 9.6004(8)
_cell_length_b 11.0272(9)
_cell_length_c 15.1809(12)
_cell_measurement_temperature 293(2)
_cell_volume 1447.4(2)
_computing_structure_refinement 'SHELXL-97 (Sheldrick, 1997)'
_computing_structure_solution 'SHELXS-97 (Sheldrick, 1990)'
_diffrn_ambient_temperature 293(2)
_diffrn_measured_fraction_theta_full 0.977
_diffrn_measured_fraction_theta_max 0.977
_diffrn_radiation_monochromator graphite
_diffrn_radiation_source 'fine-focus sealed tube'
_diffrn_radiation_type MoK\a
_diffrn_radiation_wavelength 0.71073
_diffrn_reflns_av_R_equivalents 0.0261
_diffrn_reflns_av_sigmaI/netI 0.0554
_diffrn_reflns_limit_h_max 11
_diffrn_reflns_limit_h_min -7
_diffrn_reflns_limit_k_max 13
_diffrn_reflns_limit_k_min -13
_diffrn_reflns_limit_l_max 18
_diffrn_reflns_limit_l_min -18
_diffrn_reflns_number 8120
_diffrn_reflns_theta_full 26.00
_diffrn_reflns_theta_max 26.00
_diffrn_reflns_theta_min 2.36
_exptl_absorpt_coefficient_mu 0.923
_exptl_absorpt_correction_T_max 0.9553
_exptl_absorpt_correction_T_min 0.9215
_exptl_absorpt_correction_type empirical
_exptl_absorpt_process_details SADABS
_exptl_crystal_colour orange
_exptl_crystal_density_diffrn 1.585
_exptl_crystal_description block
_exptl_crystal_F_000 704
_exptl_crystal_size_max 0.09
_exptl_crystal_size_mid 0.07
_exptl_crystal_size_min 0.05
_refine_diff_density_max 1.205
_refine_diff_density_min -0.673
_refine_diff_density_rms 0.160
_refine_ls_extinction_method none
_refine_ls_goodness_of_fit_ref 1.129
_refine_ls_hydrogen_treatment constr
_refine_ls_matrix_type full
_refine_ls_number_parameters 360
_refine_ls_number_reflns 5559
_refine_ls_number_restraints 0
_refine_ls_restrained_S_all 1.129
_refine_ls_R_factor_all 0.0526
_refine_ls_R_factor_gt 0.0426
_refine_ls_shift/su_max 0.002
_refine_ls_shift/su_mean 0.000
_refine_ls_structure_factor_coef Fsqd
_refine_ls_weighting_details 'calc w=1/[\s^2^(Fo^2^)+(0.0694P)^2^+0.1810P] where P=(Fo^2^+2Fc^2^)/3'
_refine_ls_weighting_scheme calc
_refine_ls_wR_factor_gt 0.1077
_refine_ls_wR_factor_ref 0.1313
_reflns_number_gt 4701
_reflns_number_total 5559
_reflns_threshold_expression >2sigma(I)
_cod_data_source_file ic102415x_si_002_10.cif
_cod_data_source_block compound-10
_cod_database_code 4324698

loop_
_symmetry_equiv_pos_as_xyz
'x, y, z'
'-x, -y, -z'

loop_
_atom_site_label
_atom_site_type_symbol
_atom_site_fract_x
_atom_site_fract_y
_atom_site_fract_z
_atom_site_U_iso_or_equiv
_atom_site_adp_type
_atom_site_occupancy
_atom_site_symmetry_multiplicity
_atom_site_calc_flag
_atom_site_refinement_flags
Pd1 Pd 0.41834(3) 0.40915(3) 0.77306(2) 0.01372(12) Uani 1 1 d .
P1 P 0.66049(12) 0.65267(10) 0.75879(7) 0.0118(2) Uani 1 1 d .
Cl1 Cl 0.17971(12) 0.35235(10) 0.81349(8) 0.0223(3) Uani 1 1 d .
Cl2 Cl 0.37819(12) 0.19156(10) 0.74733(8) 0.0232(3) Uani 1 1 d .
O1 O 1.3350(4) 1.0494(3) 1.1475(2) 0.0237(7) Uani 1 1 d .
O2 O 0.9480(4) 1.2153(3) 0.4331(2) 0.0264(8) Uani 1 1 d .
N1 N 0.7974(4) 0.7121(3) 0.8453(2) 0.0153(7) Uani 1 1 d .
N2 N 0.7056(4) 0.7553(3) 0.6802(2) 0.0121(7) Uani 1 1 d .
N3 N 0.9398(4) 0.9048(3) 0.7716(2) 0.0149(7) Uani 1 1 d .
N4 N 0.8620(4) 0.9567(3) 0.6298(2) 0.0146(7) Uani 1 1 d .
N5 N 1.0276(4) 0.8788(3) 0.9188(2) 0.0135(7) Uani 1 1 d .
N6 N 0.6290(4) 0.4978(3) 0.7338(2) 0.0130(7) Uani 1 1 d .
N7 N 0.4880(4) 0.6111(3) 0.7827(2) 0.0133(7) Uani 1 1 d .
N8 N 0.7786(4) 0.4782(4) 0.6313(2) 0.0160(8) Uani 1 1 d .
N9 N 0.7564(4) 0.3580(3) 0.7562(2) 0.0137(7) Uani 1 1 d .
N10 N 0.3638(4) 0.7514(3) 0.7441(2) 0.0160(8) Uani 1 1 d .
N11 N 0.3649(4) 0.6698(3) 0.8844(2) 0.0177(8) Uani 1 1 d .
C1 C 0.8327(5) 0.8648(4) 0.6988(3) 0.0124(8) Uani 1 1 d .
C2 C 0.9123(5) 0.8271(4) 0.8390(3) 0.0126(8) Uani 1 1 d .
C3 C 0.9867(5) 1.0782(4) 0.6438(3) 0.0154(9) Uani 1 1 d .
H3 H 1.0536 1.0997 0.6982 0.019 Uiso 1 1 calc R
C4 C 1.0143(5) 1.1657(4) 0.5819(3) 0.0200(9) Uani 1 1 d .
H4 H 1.0976 1.2481 0.5951 0.024 Uiso 1 1 calc R
C5 C 0.9187(5) 1.1371(4) 0.4943(3) 0.0169(9) Uani 1 1 d .
C6 C 0.7894(5) 1.0087(4) 0.4828(3) 0.0210(10) Uani 1 1 d .
H6 H 0.7219 0.9830 0.4285 0.025 Uiso 1 1 calc R
C7 C 0.7643(5) 0.9244(4) 0.5496(3) 0.0185(9) Uani 1 1 d .
H7 H 0.6787 0.8431 0.5405 0.022 Uiso 1 1 calc R
C8 C 1.1674(5) 0.9847(4) 0.9138(3) 0.0155(9) Uani 1 1 d .
H8 H 1.1882 1.0186 0.8590 0.019 Uiso 1 1 calc R
C9 C 1.2735(5) 1.0385(4) 0.9886(3) 0.0181(9) Uani 1 1 d .
H9 H 1.3686 1.1060 0.9833 0.022 Uiso 1 1 calc R
C10 C 1.2450(5) 0.9955(4) 1.0764(3) 0.0170(9) Uani 1 1 d .
C11 C 1.0973(5) 0.8836(4) 1.0750(3) 0.0177(9) Uani 1 1 d .
H11 H 1.0714 0.8480 1.1287 0.021 Uiso 1 1 calc R
C12 C 0.9965(5) 0.8295(4) 0.9993(3) 0.0151(9) Uani 1 1 d .
H12 H 0.9037 0.7571 1.0018 0.018 Uiso 1 1 calc R
C13 C 0.4077(5) 0.6803(4) 0.8040(3) 0.0148(9) Uani 1 1 d .
C14 C 0.7233(5) 0.4464(4) 0.7079(3) 0.0144(9) Uani 1 1 d .
C15 C 0.3611(5) 0.7298(5) 0.6483(3) 0.0231(10) Uani 1 1 d .
H15A H 0.4528 0.7959 0.6313 0.035 Uiso 1 1 calc R
H15B H 0.2716 0.7366 0.6147 0.035 Uiso 1 1 calc R
H15C H 0.3571 0.6429 0.6361 0.035 Uiso 1 1 calc R
C16 C 0.3357(5) 0.8673(4) 0.7670(3) 0.0201(10) Uani 1 1 d .
H16A H 0.2287 0.8489 0.7472 0.030 Uiso 1 1 calc R
H16B H 0.3992 0.9425 0.7383 0.030 Uiso 1 1 calc R
H16C H 0.3606 0.8867 0.8306 0.030 Uiso 1 1 calc R
C17 C 0.4434(5) 0.6219(4) 0.9567(3) 0.0200(9) Uani 1 1 d .
H17A H 0.3875 0.5275 0.9583 0.030 Uiso 1 1 calc R
H17B H 0.4480 0.6654 1.0126 0.030 Uiso 1 1 calc R
H17C H 0.5464 0.6411 0.9467 0.030 Uiso 1 1 calc R
C18 C 0.2191(5) 0.6695(5) 0.8996(3) 0.0254(10) Uani 1 1 d .
H18A H 0.1593 0.6726 0.8436 0.038 Uiso 1 1 calc R
H18B H 0.2388 0.7458 0.9383 0.038 Uiso 1 1 calc R
H18C H 0.1627 0.5899 0.9270 0.038 Uiso 1 1 calc R
C19 C 0.7018(6) 0.5239(5) 0.5557(3) 0.0242(10) Uani 1 1 d .
H19A H 0.6059 0.5209 0.5690 0.036 Uiso 1 1 calc R
H19B H 0.6819 0.4672 0.5030 0.036 Uiso 1 1 calc R
H19C H 0.7676 0.6136 0.5459 0.036 Uiso 1 1 calc R
C20 C 0.9239(5) 0.4718(5) 0.6166(3) 0.0266(11) Uani 1 1 d .
H20A H 0.9755 0.4557 0.6716 0.040 Uiso 1 1 calc R
H20B H 0.9895 0.5547 0.5961 0.040 Uiso 1 1 calc R
H20C H 0.9012 0.4009 0.5724 0.040 Uiso 1 1 calc R
C21 C 0.7559(5) 0.3594(4) 0.8522(3) 0.0199(9) Uani 1 1 d .
H21A H 0.7565 0.4420 0.8729 0.030 Uiso 1 1 calc R
H21B H 0.8461 0.3501 0.8824 0.030 Uiso 1 1 calc R
H21C H 0.6648 0.2869 0.8645 0.030 Uiso 1 1 calc R
C22 C 0.7659(5) 0.2413(4) 0.7179(3) 0.0186(9) Uani 1 1 d .
H22A H 0.7429 0.2382 0.6539 0.028 Uiso 1 1 calc R
H22B H 0.6927 0.1627 0.7388 0.028 Uiso 1 1 calc R
H22C H 0.8684 0.2460 0.7356 0.028 Uiso 1 1 calc R

loop_
_atom_site_aniso_label
_atom_site_aniso_U_11
_atom_site_aniso_U_22
_atom_site_aniso_U_33
_atom_site_aniso_U_23
_atom_site_aniso_U_13
_atom_site_aniso_U_12
Pd1 0.01066(19) 0.01007(19) 0.0204(2) 0.00124(12) 0.00408(13) 0.00372(14)
P1 0.0098(5) 0.0097(5) 0.0153(5) 0.0016(4) 0.0026(4) 0.0033(4)
Cl1 0.0125(5) 0.0175(5) 0.0343(6) -0.0007(4) 0.0093(4) 0.0017(4)
Cl2 0.0168(6) 0.0092(5) 0.0432(7) 0.0008(4) 0.0083(5) 0.0040(4)
O1 0.0196(17) 0.0240(17) 0.0238(17) -0.0018(13) -0.0026(13) 0.0073(14)
O2 0.0263(19) 0.0253(18) 0.0290(18) 0.0155(14) 0.0075(14) 0.0109(15)
N1 0.0117(18) 0.0130(18) 0.0200(19) 0.0000(14) 0.0005(14) 0.0048(15)
N2 0.0159(18) 0.0104(16) 0.0119(17) 0.0029(13) 0.0033(14) 0.0070(14)
N3 0.0143(19) 0.0139(18) 0.0165(18) 0.0016(14) 0.0032(14) 0.0055(15)
N4 0.0151(18) 0.0111(17) 0.0191(18) 0.0017(14) 0.0030(14) 0.0067(15)
N5 0.0108(18) 0.0113(17) 0.0174(18) -0.0015(14) -0.0004(14) 0.0046(14)
N6 0.0117(17) 0.0121(17) 0.0126(17) 0.0020(13) 0.0046(13) 0.0015(14)
N7 0.0127(18) 0.0049(16) 0.0181(18) 0.0011(13) 0.0006(14) -0.0001(14)
N8 0.0184(19) 0.0198(19) 0.0137(18) 0.0053(14) 0.0059(14) 0.0106(16)
N9 0.0162(18) 0.0159(18) 0.0125(17) 0.0040(14) 0.0060(14) 0.0088(15)
N10 0.0145(19) 0.0155(18) 0.0179(18) 0.0007(14) 0.0001(14) 0.0072(15)
N11 0.0177(19) 0.0166(19) 0.0221(19) 0.0051(15) 0.0083(15) 0.0086(16)
C1 0.013(2) 0.013(2) 0.015(2) 0.0038(16) 0.0076(16) 0.0076(17)
C2 0.013(2) 0.014(2) 0.014(2) -0.0003(16) 0.0036(16) 0.0072(17)
C3 0.018(2) 0.016(2) 0.015(2) 0.0058(17) 0.0074(17) 0.0082(18)
C4 0.014(2) 0.014(2) 0.030(3) 0.0009(18) 0.0065(18) 0.0026(18)
C5 0.016(2) 0.021(2) 0.017(2) 0.0056(17) 0.0075(17) 0.0093(18)
C6 0.025(3) 0.026(2) 0.014(2) 0.0044(18) 0.0041(18) 0.012(2)
C7 0.014(2) 0.014(2) 0.026(2) 0.0019(18) 0.0037(18) 0.0034(18)
C8 0.013(2) 0.012(2) 0.025(2) 0.0010(17) 0.0058(17) 0.0071(17)
C9 0.011(2) 0.014(2) 0.025(2) 0.0032(17) 0.0021(17) 0.0021(17)
C10 0.013(2) 0.015(2) 0.023(2) -0.0029(17) -0.0019(17) 0.0070(17)
C11 0.017(2) 0.014(2) 0.024(2) 0.0025(17) 0.0037(18) 0.0091(18)
C12 0.015(2) 0.013(2) 0.019(2) 0.0064(16) 0.0070(17) 0.0058(17)
C13 0.009(2) 0.010(2) 0.023(2) -0.0033(16) 0.0016(16) 0.0013(16)
C14 0.009(2) 0.0093(19) 0.021(2) -0.0036(16) 0.0001(16) 0.0001(16)
C15 0.024(3) 0.031(3) 0.020(2) 0.0033(19) 0.0023(19) 0.017(2)
C16 0.020(2) 0.016(2) 0.024(2) -0.0007(18) -0.0030(18) 0.0102(19)
C17 0.026(3) 0.020(2) 0.016(2) 0.0053(17) 0.0078(18) 0.010(2)
C18 0.024(3) 0.023(2) 0.034(3) 0.002(2) 0.013(2) 0.012(2)
C19 0.034(3) 0.026(2) 0.017(2) 0.0032(19) 0.003(2) 0.018(2)
C20 0.025(3) 0.025(3) 0.040(3) 0.009(2) 0.021(2) 0.015(2)
C21 0.024(2) 0.022(2) 0.017(2) 0.0047(18) 0.0022(18) 0.012(2)
C22 0.019(2) 0.019(2) 0.021(2) 0.0010(18) 0.0045(18) 0.0097(19)

loop_
_atom_type_symbol
_atom_type_description
_atom_type_scat_dispersion_real
_atom_type_scat_dispersion_imag
_atom_type_scat_source
C C 0.0033 0.0016 'International Tables Vol C Tables 4.2.6.8 and 6.1.1.4'
H H 0.0000 0.0000 'International Tables Vol C Tables 4.2.6.8 and 6.1.1.4'
N N 0.0061 0.0033 'International Tables Vol C Tables 4.2.6.8 and 6.1.1.4'
O O 0.0106 0.0060 'International Tables Vol C Tables 4.2.6.8 and 6.1.1.4'
P P 0.1023 0.0942 'International Tables Vol C Tables 4.2.6.8 and 6.1.1.4'
Cl Cl 0.1484 0.1585 'International Tables Vol C Tables 4.2.6.8 and 6.1.1.4'
Pd Pd -0.9988 1.0072 'International Tables Vol C Tables 4.2.6.8 and 6.1.1.4'

loop_
_geom_angle_atom_site_label_1
_geom_angle_atom_site_label_2
_geom_angle_atom_site_label_3
_geom_angle
N6 Pd1 N7 70.92(14)
N6 Pd1 Cl2 98.41(10)
N7 Pd1 Cl2 169.10(10)
N6 Pd1 Cl1 167.94(10)
N7 Pd1 Cl1 97.44(10)
Cl2 Pd1 Cl1 93.07(4)
N6 Pd1 P1 35.77(10)
N7 Pd1 P1 35.42(10)
Cl2 Pd1 P1 134.10(4)
Cl1 Pd1 P1 132.82(4)
N1 P1 N7 113.41(18)
N1 P1 N2 108.11(18)
N7 P1 N2 115.80(17)
N1 P1 N6 109.18(17)
N7 P1 N6 92.94(17)
N2 P1 N6 116.81(17)
N1 P1 Pd1 116.82(13)
N7 P1 Pd1 46.73(11)
N2 P1 Pd1 135.03(13)
N6 P1 Pd1 46.62(12)
C2 N1 P1 117.2(3)
C1 N2 P1 117.6(3)
C1 N3 C2 116.1(3)
C7 N4 C3 119.2(3)
C7 N4 C1 120.0(3)
C3 N4 C1 120.8(3)
C12 N5 C8 120.0(4)
C12 N5 C2 120.5(3)
C8 N5 C2 119.4(3)
C14 N6 P1 130.4(3)
C14 N6 Pd1 131.4(3)
P1 N6 Pd1 97.60(17)
C13 N7 P1 134.2(3)
C13 N7 Pd1 127.9(3)
P1 N7 Pd1 97.85(17)
C14 N8 C19 123.2(4)
C14 N8 C20 122.3(4)
C19 N8 C20 114.4(4)
C14 N9 C22 123.8(3)
C14 N9 C21 120.5(3)
C22 N9 C21 114.7(3)
C13 N10 C16 124.1(3)
C13 N10 C15 121.5(3)
C16 N10 C15 113.9(3)
C13 N11 C18 123.3(4)
C13 N11 C17 119.7(4)
C18 N11 C17 115.0(4)
N2 C1 N3 130.2(4)
N2 C1 N4 115.6(3)
N3 C1 N4 114.2(3)
N1 C2 N3 130.7(4)
N1 C2 N5 115.2(3)
N3 C2 N5 114.1(3)
C4 C3 N4 121.9(4)
C3 C4 C5 122.1(4)
O2 C5 C6 122.9(4)
O2 C5 C4 123.1(4)
C6 C5 C4 114.0(4)
C7 C6 C5 121.3(4)
C6 C7 N4 121.5(4)
C9 C8 N5 120.1(4)
C8 C9 C10 122.7(4)
O1 C10 C9 124.5(4)
O1 C10 C11 122.2(4)
C9 C10 C11 113.3(4)
C12 C11 C10 122.5(4)
C11 C12 N5 121.3(4)
N10 C13 N11 120.3(4)
N10 C13 N7 120.7(4)
N11 C13 N7 118.9(4)
N9 C14 N8 119.1(4)
N9 C14 N6 120.0(4)
N8 C14 N6 120.7(4)

loop_
_geom_bond_atom_site_label_1
_geom_bond_atom_site_label_2
_geom_bond_distance
Pd1 N6 2.041(3)
Pd1 N7 2.046(3)
Pd1 Cl2 2.2922(11)
Pd1 Cl1 2.2984(11)
Pd1 P1 2.7831(11)
P1 N1 1.628(3)
P1 N7 1.628(4)
P1 N2 1.631(3)
P1 N6 1.641(3)
O1 C10 1.249(5)
O2 C5 1.255(5)
N1 C2 1.315(5)
N2 C1 1.312(5)
N3 C1 1.324(5)
N3 C2 1.325(5)
N4 C7 1.366(5)
N4 C3 1.375(5)
N4 C1 1.439(5)
N5 C12 1.365(5)
N5 C8 1.389(5)
N5 C2 1.446(5)
N6 C14 1.349(5)
N7 C13 1.355(5)
N8 C14 1.341(5)
N8 C19 1.470(5)
N8 C20 1.474(6)
N9 C14 1.332(5)
N9 C22 1.453(5)
N9 C21 1.458(5)
N10 C13 1.333(5)
N10 C16 1.460(5)
N10 C15 1.468(5)
N11 C13 1.337(5)
N11 C18 1.451(6)
N11 C17 1.458(5)
C3 C4 1.326(6)
C4 C5 1.448(6)
C5 C6 1.442(6)
C6 C7 1.360(6)
C8 C9 1.353(6)
C9 C10 1.443(6)
C10 C11 1.450(6)
C11 C12 1.341(6)
